data_1545562
loop_
_publ_author_name
'Reddy, Mallu Kesava'
'Mallik, Sumitava'
'Ramakrishna, Isai'
'Baidya, Mahiuddin'

_publ_section_title
;
 Nitrosocarbonyl-Henry and Denitration Cascade: Synthesis of \a-Ketoamides
 and \a-Keto Oximes.
;
_journal_issue 7
_journal_name_full 'Organic letters'
_journal_page_first 1694
_journal_page_last 1697
_journal_paper_doi 10.1021/acs.orglett.7b00482
_journal_volume 19
_journal_year 2017
_chemical_formula_sum 'C16 H12 Cl N O4'
_chemical_formula_weight 317.72
_space_group_crystal_system triclinic
_space_group_IT_number 2
_space_group_name_Hall '-P 1'
_space_group_name_H-M_alt 'P -1'
_symmetry_space_group_name_Hall '-P 1'
_symmetry_space_group_name_H-M 'P -1'
_atom_sites_solution_hydrogens mixed
_audit_creation_method SHELXL-2014/7
_cell_angle_alpha 92.8941(17)
_cell_angle_beta 92.3808(19)
_cell_angle_gamma 99.1117(17)
_cell_formula_units_Z 2
_cell_length_a 7.1293(3)
_cell_length_b 8.5344(3)
_cell_length_c 12.1967(5)
_cell_measurement_reflns_used 3975
_cell_measurement_temperature 296(2)
_cell_measurement_theta_max 25.51
_cell_measurement_theta_min 2.90
_cell_volume 730.88(5)
_computing_cell_refinement 'Bruker SAINT'
_computing_data_collection 'Bruker APEX2'
_computing_data_reduction 'Bruker SAINT'
_computing_molecular_graphics 'Bruker SHELXTL'
_computing_publication_material 'Bruker SHELXTL'
_computing_structure_refinement 'SHELXL-2014/7 (Sheldrick, 2014)'
_computing_structure_solution 'SHELXS-97 (Sheldrick 2008)'
_diffrn_ambient_temperature 296(2)
_diffrn_measured_fraction_theta_full 0.999
_diffrn_measured_fraction_theta_max 0.999
_diffrn_measurement_device_type 'Bruker APEX-II CCD'
_diffrn_measurement_method '\f and \w scans'
_diffrn_radiation_type MoK\a
_diffrn_radiation_wavelength 0.71073
_diffrn_reflns_av_R_equivalents 0.0280
_diffrn_reflns_av_unetI/netI 0.0242
_diffrn_reflns_Laue_measured_fraction_full 0.999
_diffrn_reflns_Laue_measured_fraction_max 0.999
_diffrn_reflns_limit_h_max 8
_diffrn_reflns_limit_h_min -8
_diffrn_reflns_limit_k_max 10
_diffrn_reflns_limit_k_min -9
_diffrn_reflns_limit_l_max 14
_diffrn_reflns_limit_l_min -14
_diffrn_reflns_number 10983
_diffrn_reflns_point_group_measured_fraction_full 0.999
_diffrn_reflns_point_group_measured_fraction_max 0.999
_diffrn_reflns_theta_full 24.998
_diffrn_reflns_theta_max 24.998
_diffrn_reflns_theta_min 2.421
_exptl_absorpt_coefficient_mu 0.279
_exptl_absorpt_correction_type none
_exptl_crystal_colour yellow
_exptl_crystal_density_diffrn 1.444
_exptl_crystal_description Rectangular
_exptl_crystal_F_000 328
_exptl_crystal_size_max 0.250
_exptl_crystal_size_mid 0.220
_exptl_crystal_size_min 0.100
_refine_diff_density_max 0.353
_refine_diff_density_min -0.325
_refine_diff_density_rms 0.046
_refine_ls_extinction_coef 0.023(4)
_refine_ls_extinction_expression Fc^*^=kFc[1+0.001xFc^2^\l^3^/sin(2\q)]^-1/4^
_refine_ls_extinction_method 'SHELXL-2014/7 (Sheldrick 2014'
_refine_ls_goodness_of_fit_ref 1.057
_refine_ls_hydrogen_treatment mixed
_refine_ls_matrix_type full
_refine_ls_number_parameters 204
_refine_ls_number_reflns 2579
_refine_ls_number_restraints 0
_refine_ls_restrained_S_all 1.057
_refine_ls_R_factor_all 0.0689
_refine_ls_R_factor_gt 0.0489
_refine_ls_shift/su_max 0.000
_refine_ls_shift/su_mean 0.000
_refine_ls_structure_factor_coef Fsqd
_refine_ls_weighting_details 'w=1/[\s^2^(Fo^2^)+(0.0500P)^2^+0.5043P] where P=(Fo^2^+2Fc^2^)/3'
_refine_ls_weighting_scheme calc
_refine_ls_wR_factor_gt 0.1170
_refine_ls_wR_factor_ref 0.1326
_reflns_Friedel_coverage 0.000
_reflns_number_gt 1919
_reflns_number_total 2579
_reflns_threshold_expression 'I > 2\s(I)'
_cod_data_source_file ol7b00482_si_002.cif
_cod_data_source_block pcl
_cod_depositor_comments 'Adding full bibliography for 1545561--1545562.cif.'
_cod_database_code 1545562
_shelx_shelxl_version_number 2014/7
_shelx_space_group_comment
; 
The symmetry employed for this shelxl refinement is uniquely defined 
by the following loop, which should always be used as a source of 
symmetry information in preference to the above space-group names. 
They are only intended as comments. 
;
_shelx_estimated_absorpt_t_min 0.934
_shelx_estimated_absorpt_t_max 0.973

loop_
_space_group_symop_operation_xyz
'x, y, z'
'-x, -y, -z'

loop_
_atom_site_label
_atom_site_type_symbol
_atom_site_fract_x
_atom_site_fract_y
_atom_site_fract_z
_atom_site_U_iso_or_equiv
_atom_site_adp_type
_atom_site_occupancy
_atom_site_site_symmetry_order
_atom_site_calc_flag
_atom_site_refinement_flags_posn
_atom_site_refinement_flags_adp
C8 C 0.5988(4) 0.3954(3) 0.6588(2) 0.0488(6) Uani 1 1 d . .
C9 C 0.3179(4) 0.2964(3) 0.5390(2) 0.0459(6) Uani 1 1 d . .
C10 C 0.2391(3) 0.1507(3) 0.46156(19) 0.0398(5) Uani 1 1 d . .
C11 C 0.0548(3) 0.1382(3) 0.39881(18) 0.0372(5) Uani 1 1 d . .
C12 C 0.0118(4) 0.0126(3) 0.3200(2) 0.0477(6) Uani 1 1 d . .
H12 H 0.0974 -0.0579 0.3101 0.057 Uiso 1 1 calc R U
C13 C -0.1547(4) -0.0089(3) 0.2567(2) 0.0545(7) Uani 1 1 d . .
H13 H -0.1826 -0.0933 0.2043 0.065 Uiso 1 1 calc R U
C14 C -0.2801(3) 0.0972(3) 0.2723(2) 0.0479(6) Uani 1 1 d . .
C15 C -0.2446(3) 0.2203(3) 0.3498(2) 0.0465(6) Uani 1 1 d . .
H15 H -0.3319 0.2894 0.3595 0.056 Uiso 1 1 calc R U
C16 C -0.0768(3) 0.2412(3) 0.4139(2) 0.0423(6) Uani 1 1 d . .
H16 H -0.0516 0.3244 0.4674 0.051 Uiso 1 1 calc R U
Cl1 Cl -0.48902(11) 0.07081(11) 0.19005(8) 0.0832(3) Uani 1 1 d . .
N1 N 0.4866(3) 0.2794(3) 0.59122(17) 0.0463(5) Uani 1 1 d . .
O1 O 0.7526(3) 0.3409(2) 0.69431(16) 0.0605(6) Uani 1 1 d . .
O2 O 0.5640(3) 0.5254(2) 0.6807(2) 0.0834(8) Uani 1 1 d . .
O3 O 0.2409(3) 0.4115(2) 0.5502(2) 0.0782(7) Uani 1 1 d . .
O4 O 0.3367(2) 0.0472(2) 0.45312(15) 0.0558(5) Uani 1 1 d . .
C6 C 0.9827(4) 0.3751(3) 0.8486(2) 0.0510(7) Uani 1 1 d . .
C7 C 0.8953(5) 0.4542(4) 0.7579(3) 0.0799(11) Uani 1 1 d . .
H7A H 0.8366 0.5407 0.7885 0.096 Uiso 1 1 calc R U
H7B H 0.9932 0.4986 0.7103 0.096 Uiso 1 1 calc R U
C1 C 0.8761(6) 0.2739(4) 0.9133(3) 0.0782(10) Uani 1 1 d . .
H1 H 0.7453 0.2493 0.8988 0.094 Uiso 1 1 calc R U
C5 C 1.1758(5) 0.4107(4) 0.8680(4) 0.0884(12) Uani 1 1 d . .
H5 H 1.2488 0.4783 0.8230 0.106 Uiso 1 1 calc R U
C4 C 1.2641(8) 0.3445(6) 0.9569(6) 0.151(3) Uani 1 1 d . .
H4 H 1.3945 0.3674 0.9731 0.182 Uiso 1 1 calc R U
C3 C 1.1449(11) 0.2441(7) 1.0176(5) 0.151(3) Uani 1 1 d . .
H3 H 1.1988 0.1980 1.0760 0.181 Uiso 1 1 calc R U
C2 C 0.9577(10) 0.2087(5) 0.9983(3) 0.1232(19) Uani 1 1 d . .
H2 H 0.8841 0.1403 1.0425 0.148 Uiso 1 1 calc R U
H1N H 0.522(3) 0.197(3) 0.580(2) 0.039(7) Uiso 1 1 d . .

loop_
_atom_site_aniso_label
_atom_site_aniso_U_11
_atom_site_aniso_U_22
_atom_site_aniso_U_33
_atom_site_aniso_U_23
_atom_site_aniso_U_13
_atom_site_aniso_U_12
C8 0.0501(15) 0.0456(14) 0.0516(15) -0.0035(12) -0.0054(12) 0.0142(12)
C9 0.0462(14) 0.0419(13) 0.0513(15) -0.0014(11) -0.0066(11) 0.0158(11)
C10 0.0431(13) 0.0372(12) 0.0420(13) 0.0039(10) 0.0006(10) 0.0151(10)
C11 0.0389(12) 0.0336(11) 0.0405(12) 0.0032(10) 0.0003(10) 0.0105(9)
C12 0.0482(14) 0.0456(14) 0.0520(15) -0.0074(11) -0.0042(11) 0.0210(11)
C13 0.0542(16) 0.0539(15) 0.0544(16) -0.0140(12) -0.0105(12) 0.0145(13)
C14 0.0384(13) 0.0531(15) 0.0519(15) 0.0040(12) -0.0057(11) 0.0089(11)
C15 0.0382(13) 0.0424(13) 0.0615(16) 0.0039(12) 0.0003(11) 0.0145(11)
C16 0.0408(13) 0.0361(12) 0.0512(14) -0.0020(10) -0.0002(11) 0.0119(10)
Cl1 0.0550(5) 0.1025(7) 0.0900(6) -0.0149(5) -0.0306(4) 0.0218(4)
N1 0.0489(13) 0.0389(12) 0.0524(13) -0.0063(10) -0.0111(10) 0.0168(10)
O1 0.0652(12) 0.0429(10) 0.0712(13) -0.0093(9) -0.0328(10) 0.0156(9)
O2 0.0735(14) 0.0561(13) 0.1197(19) -0.0334(12) -0.0317(13) 0.0294(11)
O3 0.0659(13) 0.0555(12) 0.1136(18) -0.0315(12) -0.0345(12) 0.0323(11)
O4 0.0532(11) 0.0474(10) 0.0701(12) -0.0111(9) -0.0154(9) 0.0272(9)
C6 0.0562(16) 0.0421(14) 0.0536(15) -0.0121(12) -0.0155(13) 0.0146(12)
C7 0.091(2) 0.0486(16) 0.090(2) 0.0021(16) -0.0449(19) -0.0049(16)
C1 0.099(3) 0.067(2) 0.074(2) 0.0026(17) 0.0118(19) 0.0290(19)
C5 0.063(2) 0.067(2) 0.128(3) -0.038(2) -0.024(2) 0.0108(16)
C4 0.104(4) 0.106(4) 0.233(7) -0.100(4) -0.111(4) 0.051(3)
C3 0.226(8) 0.111(4) 0.122(4) -0.063(3) -0.118(5) 0.100(5)
C2 0.231(7) 0.093(3) 0.059(2) 0.007(2) 0.008(3) 0.068(4)

loop_
_atom_type_symbol
_atom_type_description
_atom_type_scat_dispersion_real
_atom_type_scat_dispersion_imag
_atom_type_scat_source
C C 0.0033 0.0016 'International Tables Vol C Tables 4.2.6.8 and 6.1.1.4'
H H 0.0000 0.0000 'International Tables Vol C Tables 4.2.6.8 and 6.1.1.4'
N N 0.0061 0.0033 'International Tables Vol C Tables 4.2.6.8 and 6.1.1.4'
O O 0.0106 0.0060 'International Tables Vol C Tables 4.2.6.8 and 6.1.1.4'
Cl Cl 0.1484 0.1585 'International Tables Vol C Tables 4.2.6.8 and 6.1.1.4'

loop_
_geom_angle_atom_site_label_1
_geom_angle_atom_site_label_2
_geom_angle_atom_site_label_3
_geom_angle
O2 C8 O1 125.2(2)
O2 C8 N1 125.5(2)
O1 C8 N1 109.4(2)
O3 C9 N1 124.7(2)
O3 C9 C10 123.6(2)
N1 C9 C10 111.7(2)
O4 C10 C11 121.3(2)
O4 C10 C9 116.8(2)
C11 C10 C9 121.90(19)
C12 C11 C16 118.7(2)
C12 C11 C10 116.4(2)
C16 C11 C10 124.9(2)
C13 C12 C11 121.1(2)
C13 C12 H12 119.5
C11 C12 H12 119.5
C12 C13 C14 118.7(2)
C12 C13 H13 120.6
C14 C13 H13 120.6
C15 C14 C13 122.0(2)
C15 C14 Cl1 119.69(19)
C13 C14 Cl1 118.4(2)
C14 C15 C16 119.2(2)
C14 C15 H15 120.4
C16 C15 H15 120.4
C15 C16 C11 120.4(2)
C15 C16 H16 119.8
C11 C16 H16 119.8
C9 N1 C8 125.0(2)
C9 N1 H1N 116.2(18)
C8 N1 H1N 118.8(18)
C8 O1 C7 116.2(2)
C1 C6 C5 120.1(3)
C1 C6 C7 122.0(3)
C5 C6 C7 117.9(3)
O1 C7 C6 110.4(2)
O1 C7 H7A 109.6
C6 C7 H7A 109.6
O1 C7 H7B 109.6
C6 C7 H7B 109.6
H7A C7 H7B 108.1
C2 C1 C6 121.0(4)
C2 C1 H1 119.5
C6 C1 H1 119.5
C6 C5 C4 119.9(5)
C6 C5 H5 120.1
C4 C5 H5 120.1
C3 C4 C5 115.8(4)
C3 C4 H4 122.1
C5 C4 H4 122.1
C2 C3 C4 124.4(5)
C2 C3 H3 117.8
C4 C3 H3 117.8
C3 C2 C1 118.9(5)
C3 C2 H2 120.6
C1 C2 H2 120.6

loop_
_geom_bond_atom_site_label_1
_geom_bond_atom_site_label_2
_geom_bond_distance
C8 O2 1.195(3)
C8 O1 1.322(3)
C8 N1 1.382(3)
C9 O3 1.203(3)
C9 N1 1.369(3)
C9 C10 1.539(3)
C10 O4 1.211(3)
C10 C11 1.479(3)
C11 C12 1.390(3)
C11 C16 1.395(3)
C12 C13 1.370(3)
C12 H12 0.9300
C13 C14 1.382(4)
C13 H13 0.9300
C14 C15 1.362(4)
C14 Cl1 1.739(2)
C15 C16 1.384(3)
C15 H15 0.9300
C16 H16 0.9300
N1 H1N 0.79(2)
O1 C7 1.456(3)
C6 C1 1.363(4)
C6 C5 1.370(4)
C6 C7 1.489(4)
C7 H7A 0.9700
C7 H7B 0.9700
C1 C2 1.355(5)
C1 H1 0.9300
C5 C4 1.417(7)
C5 H5 0.9300
C4 C3 1.375(9)
C4 H4 0.9300
C3 C2 1.329(8)
C3 H3 0.9300
C2 H2 0.9300

loop_
_geom_torsion_atom_site_label_1
_geom_torsion_atom_site_label_2
_geom_torsion_atom_site_label_3
_geom_torsion_atom_site_label_4
_geom_torsion
O3 C9 C10 O4 175.6(3)
N1 C9 C10 O4 -3.2(3)
O3 C9 C10 C11 -3.4(4)
N1 C9 C10 C11 177.8(2)
O4 C10 C11 C12 -8.0(4)
C9 C10 C11 C12 171.0(2)
O4 C10 C11 C16 171.4(2)
C9 C10 C11 C16 -9.6(4)
C16 C11 C12 C13 1.1(4)
C10 C11 C12 C13 -179.4(2)
C11 C12 C13 C14 0.2(4)
C12 C13 C14 C15 -1.2(4)
C12 C13 C14 Cl1 178.9(2)
C13 C14 C15 C16 0.8(4)
Cl1 C14 C15 C16 -179.25(19)
C14 C15 C16 C11 0.5(4)
C12 C11 C16 C15 -1.5(4)
C10 C11 C16 C15 179.2(2)
O3 C9 N1 C8 -4.3(5)
C10 C9 N1 C8 174.6(2)
O2 C8 N1 C9 0.0(5)
O1 C8 N1 C9 -179.0(2)
O2 C8 O1 C7 -4.9(4)
N1 C8 O1 C7 174.1(3)
C8 O1 C7 C6 142.6(3)
C1 C6 C7 O1 -44.7(4)
C5 C6 C7 O1 137.3(3)
C5 C6 C1 C2 0.9(5)
C7 C6 C1 C2 -177.1(3)
C1 C6 C5 C4 -1.2(5)
C7 C6 C5 C4 176.9(3)
C6 C5 C4 C3 1.0(6)
C5 C4 C3 C2 -0.6(8)
C4 C3 C2 C1 0.3(8)
C6 C1 C2 C3 -0.5(6)
